data_2206032
loop_
_publ_author_name
'Shunsuke Ueda'
'Takeo Fukunaga'
'Hiroyuki Ishida'

_publ_section_title
;
 Benzimidazolium hydrogen phenylmalonate
;
_journal_issue 6
_journal_name_full 'Acta Crystallographica Section E'
_journal_page_first o1845
_journal_page_last o1847
_journal_paper_doi 10.1107/S1600536805013656
_journal_volume 61
_journal_year 2005
_chemical_formula_iupac 'C7 H7 N2 +, C9 H7 O4 -'
_chemical_formula_moiety 'C7 H7 N2 +, C9 H7 O4 -'
_chemical_formula_sum 'C16 H14 N2 O4'
_chemical_formula_weight 298.30
_space_group_IT_number 2
_symmetry_cell_setting triclinic
_symmetry_space_group_name_Hall '-P 1'
_symmetry_space_group_name_H-M 'P -1'
_atom_sites_solution_hydrogens geom
_atom_sites_solution_primary direct
_atom_sites_solution_secondary difmap
_atom_type_scat_source IntTabC
_cell_angle_alpha 102.2(5)
_cell_angle_beta 90.64(2)
_cell_angle_gamma 99.87(2)
_cell_formula_units_Z 2
_cell_length_a 5.1003(13)
_cell_length_b 9.244(3)
_cell_length_c 15.274(4)
_cell_measurement_reflns_used 25
_cell_measurement_temperature 298
_cell_measurement_theta_max 12.4
_cell_measurement_theta_min 10.5
_cell_volume 692.6(14)
_computing_cell_refinement
;
MSC/AFC Diffractometer Control Software
;
_computing_data_collection
;
MSC/AFC Diffractometer Control Software
(Molecular Structure Corporation, 1990)
;
_computing_data_reduction
;
TEXSAN for Windows (Molecular Structure Corporation, 1999)
;
_computing_molecular_graphics 'ORTEP3 (Farrugia, 1997)'
_computing_publication_material 'TEXSAN for Windows'
_computing_structure_refinement 'SHELXL97 (Sheldrick, 1997)'
_computing_structure_solution
;
SIR92 (Altomare et al., 1994)
;
_diffrn_ambient_temperature 298
_diffrn_measured_fraction_theta_full 1.000
_diffrn_measured_fraction_theta_max 1.000
_diffrn_measurement_device 'Rigaku AFC-5R'
_diffrn_measurement_method \w-2\q
_diffrn_radiation_monochromator graphite
_diffrn_radiation_source 'Rigaku rotating anode'
_diffrn_radiation_type 'Mo K\a'
_diffrn_radiation_wavelength 0.71073
_diffrn_reflns_av_R_equivalents 0.042
_diffrn_reflns_av_sigmaI/netI 0.096
_diffrn_reflns_limit_h_max 6
_diffrn_reflns_limit_h_min -6
_diffrn_reflns_limit_k_max 12
_diffrn_reflns_limit_k_min -1
_diffrn_reflns_limit_l_max 20
_diffrn_reflns_limit_l_min -20
_diffrn_reflns_number 4300
_diffrn_reflns_reduction_process 'Lp corrections applied'
_diffrn_reflns_theta_full 28.98
_diffrn_reflns_theta_max 28.98
_diffrn_reflns_theta_min 2.29
_diffrn_standards_decay_% 0.23
_diffrn_standards_interval_count 97
_diffrn_standards_number 3
_exptl_absorpt_coefficient_mu 0.105
_exptl_absorpt_correction_T_max 0.97
_exptl_absorpt_correction_T_min 0.95
_exptl_absorpt_correction_type psi-scan
_exptl_absorpt_process_details '(North et al., 1968)'
_exptl_crystal_colour colorless
_exptl_crystal_density_diffrn 1.430
_exptl_crystal_density_meas ?
_exptl_crystal_description prism
_exptl_crystal_F_000 312
_exptl_crystal_size_max 0.50
_exptl_crystal_size_mid 0.30
_exptl_crystal_size_min 0.25
_refine_diff_density_max 0.32
_refine_diff_density_min -0.35
_refine_ls_extinction_method none
_refine_ls_goodness_of_fit_ref 1.00
_refine_ls_hydrogen_treatment mixed
_refine_ls_matrix_type full
_refine_ls_number_constraints 0
_refine_ls_number_parameters 215
_refine_ls_number_reflns 3657
_refine_ls_number_restraints 0
_refine_ls_restrained_S_all 1.00
_refine_ls_R_factor_all 0.130
_refine_ls_R_factor_gt 0.059
_refine_ls_shift/su_max 0.001
_refine_ls_shift/su_mean 0.000
_refine_ls_structure_factor_coef Fsqd
_refine_ls_weighting_details
;
 calc w=1/[\s^2^(Fo^2^)+(0.1P)^2^+0.25P] where P=(Fo^2^+2Fc^2^)/3
;
_refine_ls_weighting_scheme calc
_refine_ls_wR_factor_all 0.214
_refine_ls_wR_factor_ref 0.214
_reflns_number_gt 2059
_reflns_number_total 3657
_reflns_threshold_expression I>2\s(I)
_cod_data_source_file ob6511.cif
_cod_data_source_block I
_cod_database_code 2206032
_cod_database_fobs_code 2206032

loop_
_symmetry_equiv_pos_as_xyz
'   +x,   +y,   +z'
'   -x,   -y,   -z'

loop_
_atom_site_label
_atom_site_fract_x
_atom_site_fract_y
_atom_site_fract_z
_atom_site_U_iso_or_equiv
_atom_site_adp_type
_atom_site_calc_flag
_atom_site_refinement_flags
_atom_site_occupancy
_atom_site_type_symbol
O1 0.4227(4) 0.6051(2) 0.97296(14) 0.0388(5) Uani d . 1 O
O2 0.6577(6) 0.5463(3) 0.85367(17) 0.0623(8) Uani d . 1 O
O3 0.8513(4) 0.8869(2) 0.95494(14) 0.0337(5) Uani d . 1 O
O4 0.5963(4) 1.0311(2) 0.90810(14) 0.0347(5) Uani d . 1 O
N1 0.9205(5) 0.3204(3) 0.84192(17) 0.0370(6) Uani d . 1 N
N2 1.2051(5) 0.1756(3) 0.85451(18) 0.0370(6) Uani d . 1 N
C1 0.5186(6) 0.6264(3) 0.89867(18) 0.0298(6) Uani d . 1 C
C2 0.4531(5) 0.7637(3) 0.86797(17) 0.0254(5) Uani d . 1 C
C3 0.6443(5) 0.9069(3) 0.91438(17) 0.0262(5) Uani d . 1 C
C4 0.4578(5) 0.7420(3) 0.76660(18) 0.0289(6) Uani d . 1 C
C5 0.6727(7) 0.8041(4) 0.7244(2) 0.0442(8) Uani d . 1 C
C6 0.6740(8) 0.7778(5) 0.6307(2) 0.0561(10) Uani d . 1 C
C7 0.4620(8) 0.6878(4) 0.5801(2) 0.0558(10) Uani d . 1 C
C8 0.2490(9) 0.6266(5) 0.6201(3) 0.0642(11) Uani d . 1 C
C9 0.2423(7) 0.6540(4) 0.7141(2) 0.0493(9) Uani d . 1 C
C10 1.0529(6) 0.2654(3) 0.8978(2) 0.0369(7) Uani d . 1 C
C11 0.9869(6) 0.2630(3) 0.7558(2) 0.0330(6) Uani d . 1 C
C12 0.9059(7) 0.2825(4) 0.6724(2) 0.0455(8) Uani d . 1 C
C13 1.0139(8) 0.2064(5) 0.5985(2) 0.0561(9) Uani d . 1 C
C14 1.1989(8) 0.1139(5) 0.6065(3) 0.0602(10) Uani d . 1 C
C15 1.2792(7) 0.0922(4) 0.6887(2) 0.0490(8) Uani d . 1 C
C16 1.1702(6) 0.1697(3) 0.7638(2) 0.0339(6) Uani d . 1 C
H1 0.471(15) 0.544(7) 0.998(5) 0.037(19) Uiso d P 0.50 H
H1N 0.818(8) 0.390(5) 0.855(3) 0.073(13) Uiso d . 1 H
H2 0.272 0.775 0.8854 0.030 Uiso calc R 1 H
H2N 1.311(8) 0.131(4) 0.880(3) 0.057(11) Uiso d . 1 H
H3 0.958(13) 0.963(6) 0.987(4) 0.021(16) Uiso d P 0.50 H
H5 0.819 0.864 0.759 0.053 Uiso calc R 1 H
H6 0.819 0.822 0.603 0.067 Uiso calc R 1 H
H7 0.464 0.669 0.518 0.067 Uiso calc R 1 H
H8 0.105 0.566 0.585 0.077 Uiso calc R 1 H
H9 0.093 0.613 0.741 0.059 Uiso calc R 1 H
H10 1.040 0.287 0.960 0.044 Uiso calc R 1 H
H12 0.784 0.345 0.667 0.055 Uiso calc R 1 H
H13 0.963 0.217 0.542 0.067 Uiso calc R 1 H
H14 1.270 0.065 0.555 0.072 Uiso calc R 1 H
H15 1.400 0.029 0.694 0.059 Uiso calc R 1 H

loop_
_atom_site_aniso_label
_atom_site_aniso_U_11
_atom_site_aniso_U_22
_atom_site_aniso_U_33
_atom_site_aniso_U_12
_atom_site_aniso_U_13
_atom_site_aniso_U_23
O1 0.0519(13) 0.0352(12) 0.0372(12) 0.0153(10) 0.0096(10) 0.0188(9)
O2 0.101(2) 0.0543(15) 0.0552(15) 0.0549(15) 0.0311(14) 0.0289(12)
O3 0.0342(11) 0.0272(10) 0.0410(12) 0.0088(9) -0.0083(9) 0.0083(9)
O4 0.0399(11) 0.0236(10) 0.0435(12) 0.0119(8) -0.0035(9) 0.0089(8)
N1 0.0438(15) 0.0302(13) 0.0405(14) 0.0138(11) -0.0009(11) 0.0101(11)
N2 0.0358(13) 0.0377(14) 0.0437(15) 0.0132(11) -0.0014(11) 0.0176(11)
C1 0.0375(15) 0.0250(13) 0.0292(14) 0.0091(11) 0.0018(11) 0.0079(11)
C2 0.0278(13) 0.0235(12) 0.0277(13) 0.0087(10) 0.0035(10) 0.0088(10)
C3 0.0325(13) 0.0264(13) 0.0232(12) 0.0109(11) 0.0031(10) 0.0083(10)
C4 0.0357(14) 0.0251(13) 0.0284(14) 0.0097(11) -0.0010(11) 0.0081(10)
C5 0.0422(17) 0.0494(19) 0.0387(17) 0.0022(15) 0.0039(14) 0.0088(15)
C6 0.065(2) 0.069(3) 0.0368(18) 0.013(2) 0.0189(17) 0.0162(17)
C7 0.083(3) 0.056(2) 0.0302(17) 0.019(2) 0.0007(17) 0.0076(16)
C8 0.079(3) 0.063(2) 0.041(2) -0.004(2) -0.0182(19) 0.0049(18)
C9 0.051(2) 0.048(2) 0.0445(19) -0.0068(16) -0.0056(15) 0.0117(15)
C10 0.0422(16) 0.0369(16) 0.0329(15) 0.0076(13) -0.0004(12) 0.0100(12)
C11 0.0318(14) 0.0281(14) 0.0407(16) 0.0046(11) -0.0003(12) 0.0119(12)
C12 0.0484(18) 0.0415(18) 0.050(2) 0.0071(15) -0.0093(15) 0.0186(15)
C13 0.065(2) 0.062(2) 0.0413(19) 0.0054(19) -0.0024(17) 0.0155(17)
C14 0.069(3) 0.059(2) 0.049(2) 0.008(2) 0.0201(19) 0.0042(18)
C15 0.0442(18) 0.0449(19) 0.060(2) 0.0131(15) 0.0112(16) 0.0109(16)
C16 0.0314(14) 0.0297(14) 0.0423(17) 0.0045(11) 0.0002(12) 0.0125(12)

loop_
_geom_angle_atom_site_label_1
_geom_angle_atom_site_label_2
_geom_angle_atom_site_label_3
_geom_angle
_geom_angle_publ_flag
C1 O1 H1 121(5) no
C3 O3 H3 120(4) no
C10 N1 C11 108.4(3) yes
C10 N1 H1N 128(3) no
C11 N1 H1N 124(3) no
C10 N2 C16 108.1(4) yes
C10 N2 H2N 124(3) no
C16 N2 H2N 128(3) no
O2 C1 O1 124.3(3) yes
O2 C1 C2 120.1(3) yes
O1 C1 C2 115.6(4) yes
C4 C2 C1 111.1(4) yes
C4 C2 C3 110.9(4) yes
C1 C2 C3 110.9(5) yes
C4 C2 H2 107.9 no
C1 C2 H2 107.9 no
C3 C2 H2 107.9 no
O4 C3 O3 124.6(3) yes
O4 C3 C2 119.5(3) yes
O3 C3 C2 115.9(6) yes
C5 C4 C9 118.3(3) no
C5 C4 C2 122.4(3) no
C9 C4 C2 119.2(3) no
C4 C5 C6 121.0(4) no
C4 C5 H5 119.5 no
C6 C5 H5 119.5 no
C7 C6 C5 119.8(4) no
C7 C6 H6 120.1 no
C5 C6 H6 120.1 no
C8 C7 C6 120.2(3) no
C8 C7 H7 119.9 no
C6 C7 H7 119.9 no
C7 C8 C9 120.8(4) no
C7 C8 H8 119.6 no
C9 C8 H8 119.6 no
C4 C9 C8 120.0(4) no
C4 C9 H9 120.0 no
C8 C9 H9 120.0 no
N2 C10 N1 111.0(3) yes
N2 C10 H10 124.5 no
N1 C10 H10 124.5 no
N1 C11 C12 132.5(3) no
N1 C11 C16 106.2(3) no
C12 C11 C16 121.3(4) no
C13 C12 C11 117.2(3) no
C13 C12 H12 121.4 no
C11 C12 H12 121.4 no
C12 C13 C14 121.5(4) no
C12 C13 H13 119.3 no
C14 C13 H13 119.3 no
C15 C14 C13 122.0(4) no
C15 C14 H14 119.0 no
C13 C14 H14 119.0 no
C14 C15 C16 116.6(3) no
C14 C15 H15 121.7 no
C16 C15 H15 121.7 no
N2 C16 C15 132.3(3) no
N2 C16 C11 106.3(4) no
C15 C16 C11 121.4(3) no

loop_
_geom_bond_atom_site_label_1
_geom_bond_atom_site_label_2
_geom_bond_distance
_geom_bond_publ_flag
O1 C1 1.280(4) yes
O1 H1 0.82(6) no
O2 C1 1.225(5) yes
O3 C3 1.278(3) yes
O3 H3 0.87(5) no
O4 C3 1.237(3) yes
N1 C10 1.316(5) yes
N1 C11 1.379(6) yes
N1 H1N 0.89(4) no
N2 C10 1.316(5) yes
N2 C16 1.383(4) yes
N2 H2N 0.87(4) no
C1 C2 1.528(5) yes
C2 C4 1.520(4) yes
C2 C3 1.533(6) yes
C2 H2 0.98 no
C4 C5 1.379(5) no
C4 C9 1.383(6) no
C5 C6 1.400(5) no
C5 H5 0.93 no
C6 C7 1.364(7) no
C6 H6 0.93 no
C7 C8 1.350(6) no
C7 H7 0.93 no
C8 C9 1.406(5) no
C8 H8 0.93 no
C9 H9 0.93 no
C10 H10 0.93 no
C11 C12 1.392(4) no
C11 C16 1.397(4) no
C12 C13 1.372(7) no
C12 H12 0.93 no
C13 C14 1.399(6) no
C13 H13 0.93 no
C14 C15 1.381(6) no
C14 H14 0.93 no
C15 C16 1.393(7) no
C15 H15 0.93 no

loop_
_geom_contact_atom_site_label_1
_geom_contact_atom_site_label_2
_geom_contact_distance
_geom_contact_site_symmetry_2
_geom_contact_publ_flag
O1 C10 3.206(4) 2_767 no
O1 C1 3.239(4) 2_667 no
O3 N2 3.092(4) 2_767 no
O3 O4 3.191(3) 2_677 no
O3 C3 3.292(3) 2_777 no
O4 C10 2.926(4) 1_565 no
O4 C3 2.974(3) 2_677 no
C3 C3 3.321(4) 2_677 no
C5 C9 3.417(5) 1_655 no
C12 C15 3.413(5) 1_455 no

loop_
_geom_hbond_atom_site_label_D
_geom_hbond_atom_site_label_H
_geom_hbond_atom_site_label_A
_geom_hbond_site_symmetry_A
_geom_hbond_distance_DH
_geom_hbond_distance_HA
_geom_hbond_distance_DA
_geom_hbond_angle_DHA
_geom_hbond_publ_flag
N1 H1N O2 . 0.89(4) 1.78(4) 2.645(4) 163(4) yes
N2 H2N O4 1_645 0.87(4) 1.94(4) 2.788(3) 165(4) yes
O1 H1 O1 2_667 0.82(6) 1.70(7) 2.504(3) 167(8) yes
O3 H3 O3 2_777 0.87(6) 1.63(6) 2.494(3) 177(8) yes
C10 H10 O3 2_767 0.93 2.40 2.972(4) 119 yes
C15 H15 Cg 1_645 0.93 2.92 3.713(4) 144 yes

loop_
_geom_torsion_atom_site_label_1
_geom_torsion_atom_site_label_2
_geom_torsion_atom_site_label_3
_geom_torsion_atom_site_label_4
_geom_torsion
_geom_torsion_publ_flag
O2 C1 C2 C4 27.3(4) no
O1 C1 C2 C4 -153.7(6) no
O2 C1 C2 C3 -96.5(4) no
O1 C1 C2 C3 82.5(4) no
C4 C2 C3 O4 67.0(4) no
C1 C2 C3 O4 -169.1(6) no
C4 C2 C3 O3 -110.6(3) no
C1 C2 C3 O3 13.4(3) no
C1 C2 C4 C5 -99.9(3) no
C3 C2 C4 C5 23.9(4) no
C1 C2 C4 C9 78.5(3) no
C3 C2 C4 C9 -157.7(3) no
C9 C4 C5 C6 -0.5(5) no
C2 C4 C5 C6 177.9(3) no
C4 C5 C6 C7 -1.0(6) no
C5 C6 C7 C8 1.3(6) no
C6 C7 C8 C9 -0.2(6) no
C5 C4 C9 C8 1.7(5) no
C2 C4 C9 C8 -176.8(3) no
C7 C8 C9 C4 -1.3(6) no
C16 N2 C10 N1 -0.5(4) no
C11 N1 C10 N2 0.5(4) no
C10 N1 C11 C12 179.5(3) no
C10 N1 C11 C16 -0.3(3) no
N1 C11 C12 C13 -179.9(3) no
C16 C11 C12 C13 -0.1(5) no
C11 C12 C13 C14 -0.4(6) no
C12 C13 C14 C15 1.1(6) no
C13 C14 C15 C16 -1.2(6) no
C10 N2 C16 C15 -179.5(3) no
C10 N2 C16 C11 0.3(3) no
C14 C15 C16 N2 -179.6(3) no
C14 C15 C16 C11 0.7(5) no
N1 C11 C16 N2 0.0(3) no
C12 C11 C16 N2 -179.8(3) no
N1 C11 C16 C15 179.8(3) no
C12 C11 C16 C15 -0.1(5) no
